data_4341222
loop_
_publ_author_name
'Liu, Jun-Feng'
'Min, Xue'
'Lv, Jin-Yu'
'Pan, Fu-Xing'
'Pan, Qing-Jiang'
'Sun, Zhong-Ming'

_publ_section_title
;
 Ligand-controlled syntheses of copper(i) complexes with metal-metal
 interactions: crystal structure and relativistic density functional
 theory investigation.
;
_journal_issue 20
_journal_name_full 'Inorganic chemistry'
_journal_page_first 11068
_journal_page_last 11074
_journal_paper_doi 10.1021/ic5015797
_journal_volume 53
_journal_year 2014
_chemical_formula_sum 'C85 H110 Cu4 N8 O Si2'
_chemical_formula_weight 1570.15
_chemical_name_systematic
; 
 ? 
;
_space_group_IT_number 61
_symmetry_cell_setting orthorhombic
_symmetry_space_group_name_Hall '-P 2ac 2ab'
_symmetry_space_group_name_H-M 'P b c a'
_atom_sites_solution_hydrogens geom
_atom_sites_solution_primary direct
_atom_sites_solution_secondary difmap
_audit_creation_method SHELXL-97
_cell_angle_alpha 90.00
_cell_angle_beta 90.00
_cell_angle_gamma 90.00
_cell_formula_units_Z 8
_cell_length_a 17.0525(12)
_cell_length_b 21.5547(16)
_cell_length_c 47.094(3)
_cell_measurement_reflns_used '17078 / 6 / 901'
_cell_measurement_temperature 296(2)
_cell_measurement_theta_max 26.05
_cell_measurement_theta_min 0.86
_cell_volume 17310(2)
_computing_structure_refinement 'SHELXL-97 (Sheldrick, 1997)'
_computing_structure_solution 'SHELXS-97 (Sheldrick, 1990)'
_diffrn_ambient_temperature 296(2)
_diffrn_measured_fraction_theta_full 0.999
_diffrn_measured_fraction_theta_max 0.999
_diffrn_measurement_device_type 'Bruker Apex II CCD '
_diffrn_measurement_method multi-scan
_diffrn_radiation_monochromator graphite
_diffrn_radiation_source 'fine-focus sealed tube'
_diffrn_radiation_type MoK\a
_diffrn_radiation_wavelength 0.71073
_diffrn_reflns_av_R_equivalents 0.1897
_diffrn_reflns_av_sigmaI/netI 0.1314
_diffrn_reflns_limit_h_max 21
_diffrn_reflns_limit_h_min -20
_diffrn_reflns_limit_k_max 26
_diffrn_reflns_limit_k_min -15
_diffrn_reflns_limit_l_max 58
_diffrn_reflns_limit_l_min -58
_diffrn_reflns_number 104367
_diffrn_reflns_theta_full 26.05
_diffrn_reflns_theta_max 26.05
_diffrn_reflns_theta_min 0.86
_exptl_absorpt_coefficient_mu 1.043
_exptl_absorpt_correction_T_max 0.7453
_exptl_absorpt_correction_T_min 0.6636
_exptl_absorpt_correction_type multi-scan
_exptl_absorpt_process_details sadabs
_exptl_crystal_colour yellow-green
_exptl_crystal_density_diffrn 1.205
_exptl_crystal_density_method 'not measured'
_exptl_crystal_description brick
_exptl_crystal_F_000 6624
_exptl_crystal_size_max 0.25
_exptl_crystal_size_mid 0.17
_exptl_crystal_size_min 0.13
_refine_diff_density_max 0.926
_refine_diff_density_min -0.539
_refine_diff_density_rms 0.113
_refine_ls_extinction_method none
_refine_ls_goodness_of_fit_ref 1.006
_refine_ls_hydrogen_treatment mixed
_refine_ls_matrix_type full
_refine_ls_number_parameters 901
_refine_ls_number_reflns 17078
_refine_ls_number_restraints 6
_refine_ls_restrained_S_all 1.006
_refine_ls_R_factor_all 0.1883
_refine_ls_R_factor_gt 0.0741
_refine_ls_shift/su_max 0.001
_refine_ls_shift/su_mean 0.000
_refine_ls_structure_factor_coef Fsqd
_refine_ls_weighting_details 'calc w=1/[\s^2^(Fo^2^)+(0.1121P)^2^+0.0000P] where P=(Fo^2^+2Fc^2^)/3'
_refine_ls_weighting_scheme calc
_refine_ls_wR_factor_gt 0.1845
_refine_ls_wR_factor_ref 0.2412
_reflns_number_gt 7450
_reflns_number_total 17078
_reflns_threshold_expression >2sigma(I)
_cod_data_source_file ic5015797_si_002.cif
_cod_data_source_block 3
_cod_depositor_comments
;
The following automatic conversions were performed:

'_symmetry_cell_setting' value 'Orthorhombic' changed to
'orthorhombic' according to
/home/saulius/struct/COD-crude-data--automatic-downloads/rss-feeds/ACS/lib/dictionaries/cif_core.dic
dictionary named 'cif_core.dic' version 2.4.2 from 2011-04-26.

Automatic conversion script
Id: cif_fix_values 2827 2014-09-09 07:05:25Z andrius 

 Adding full bibliography for 4341220--4341222.cif.
;
_cod_original_sg_symbol_H-M Pbca
_cod_database_code 4341222

loop_
_symmetry_equiv_pos_as_xyz
'x, y, z'
'-x+1/2, -y, z+1/2'
'-x, y+1/2, -z+1/2'
'x+1/2, -y+1/2, -z'
'-x, -y, -z'
'x-1/2, y, -z-1/2'
'x, -y-1/2, z-1/2'
'-x-1/2, y-1/2, z'

loop_
_atom_site_label
_atom_site_type_symbol
_atom_site_fract_x
_atom_site_fract_y
_atom_site_fract_z
_atom_site_U_iso_or_equiv
_atom_site_adp_type
_atom_site_occupancy
_atom_site_symmetry_multiplicity
_atom_site_calc_flag
_atom_site_refinement_flags
Cu1 Cu 1.16689(5) 0.20876(5) 0.136392(18) 0.0547(3) Uani 1 1 d .
Cu2 Cu 1.02613(5) 0.20697(4) 0.144746(17) 0.0504(3) Uani 1 1 d .
Cu3 Cu 0.88293(5) 0.25113(4) 0.142410(18) 0.0505(3) Uani 1 1 d .
Cu4 Cu 0.79511(5) 0.33786(4) 0.132616(19) 0.0514(3) Uani 1 1 d .
Si1 Si 0.92160(11) 0.16225(9) 0.09688(4) 0.0457(5) Uani 1 1 d .
Si2 Si 0.95972(12) 0.24051(10) 0.20080(4) 0.0528(6) Uani 1 1 d .
O1 O 0.3892(4) 0.4696(3) 0.05554(19) 0.107(2) Uani 1 1 d .
N1 N 1.1426(3) 0.2188(3) 0.09774(11) 0.0460(14) Uani 1 1 d .
N2 N 1.0123(3) 0.1948(3) 0.10530(11) 0.0452(14) Uani 1 1 d .
N3 N 0.8525(3) 0.2177(3) 0.10671(11) 0.0450(14) Uani 1 1 d .
N4 N 0.7544(3) 0.2923(3) 0.10187(11) 0.0457(14) Uani 1 1 d .
N5 N 1.1801(3) 0.2037(3) 0.17557(11) 0.0508(15) Uani 1 1 d .
N6 N 1.0472(3) 0.2201(3) 0.18383(11) 0.0511(15) Uani 1 1 d .
N7 N 0.9128(3) 0.2907(3) 0.17659(11) 0.0520(16) Uani 1 1 d .
N8 N 0.8467(3) 0.3795(3) 0.16173(11) 0.0461(15) Uani 1 1 d .
C1 C 1.2066(4) 0.2428(3) 0.08075(13) 0.0424(17) Uani 1 1 d .
C2 C 1.2662(4) 0.2013(4) 0.07277(15) 0.055(2) Uani 1 1 d .
C3 C 1.3316(5) 0.2250(5) 0.05891(17) 0.071(3) Uani 1 1 d .
H3A H 1.3710 0.1980 0.0531 0.086 Uiso 1 1 calc R
C4 C 1.3392(5) 0.2871(5) 0.05372(17) 0.071(3) Uani 1 1 d .
H4A H 1.3838 0.3022 0.0447 0.085 Uiso 1 1 calc R
C5 C 1.2814(5) 0.3265(4) 0.06176(16) 0.069(2) Uani 1 1 d .
H5A H 1.2873 0.3687 0.0580 0.083 Uiso 1 1 calc R
C6 C 1.2129(4) 0.3062(4) 0.07553(15) 0.056(2) Uani 1 1 d .
C7 C 1.2622(5) 0.1323(4) 0.07904(19) 0.075(2) Uani 1 1 d .
H7A H 1.2089 0.1228 0.0855 0.089 Uiso 1 1 calc R
C8 C 1.2784(6) 0.0938(5) 0.0526(2) 0.120(4) Uani 1 1 d .
H8A H 1.2418 0.1048 0.0380 0.180 Uiso 1 1 calc R
H8B H 1.2729 0.0506 0.0571 0.180 Uiso 1 1 calc R
H8C H 1.3308 0.1017 0.0461 0.180 Uiso 1 1 calc R
C9 C 1.3187(6) 0.1160(5) 0.1030(2) 0.110(4) Uani 1 1 d .
H9A H 1.3073 0.1411 0.1193 0.164 Uiso 1 1 calc R
H9B H 1.3716 0.1235 0.0969 0.164 Uiso 1 1 calc R
H9C H 1.3128 0.0730 0.1078 0.164 Uiso 1 1 calc R
C10 C 1.1525(5) 0.3520(4) 0.08552(17) 0.069(2) Uani 1 1 d .
H10A H 1.1033 0.3293 0.0881 0.083 Uiso 1 1 calc R
C11 C 1.1728(7) 0.3821(6) 0.1141(2) 0.155(6) Uani 1 1 d .
H11A H 1.1829 0.3504 0.1279 0.232 Uiso 1 1 calc R
H11B H 1.1297 0.4073 0.1203 0.232 Uiso 1 1 calc R
H11C H 1.2187 0.4076 0.1119 0.232 Uiso 1 1 calc R
C12 C 1.1373(7) 0.4032(5) 0.0640(2) 0.146(5) Uani 1 1 d .
H12A H 1.1241 0.3851 0.0460 0.219 Uiso 1 1 calc R
H12B H 1.1835 0.4283 0.0620 0.219 Uiso 1 1 calc R
H12C H 1.0945 0.4286 0.0704 0.219 Uiso 1 1 calc R
C13 C 1.0706(4) 0.2120(3) 0.08773(14) 0.0395(16) Uani 1 1 d .
C14 C 1.0536(4) 0.2262(4) 0.05747(15) 0.052(2) Uani 1 1 d .
C15 C 1.0927(5) 0.1959(4) 0.03555(15) 0.070(2) Uani 1 1 d .
H15A H 1.1322 0.1676 0.0397 0.084 Uiso 1 1 calc R
C16 C 1.0730(6) 0.2079(6) 0.00779(19) 0.109(4) Uani 1 1 d .
H16A H 1.0974 0.1864 -0.0069 0.130 Uiso 1 1 calc R
C17 C 1.0170(7) 0.2520(7) 0.0018(2) 0.112(4) Uani 1 1 d .
H17A H 1.0056 0.2613 -0.0171 0.134 Uiso 1 1 calc R
C18 C 0.9779(6) 0.2824(5) 0.0228(2) 0.095(3) Uani 1 1 d .
H18A H 0.9397 0.3117 0.0185 0.114 Uiso 1 1 calc R
C19 C 0.9964(5) 0.2684(4) 0.05097(17) 0.069(2) Uani 1 1 d .
H19A H 0.9694 0.2882 0.0656 0.083 Uiso 1 1 calc R
C20 C 0.9163(4) 0.1304(4) 0.06027(15) 0.062(2) Uani 1 1 d .
H20A H 0.9218 0.1635 0.0468 0.093 Uiso 1 1 calc R
H20B H 0.8667 0.1103 0.0576 0.093 Uiso 1 1 calc R
H20C H 0.9578 0.1009 0.0576 0.093 Uiso 1 1 calc R
C21 C 0.9106(5) 0.0955(3) 0.12203(17) 0.068(2) Uani 1 1 d .
H21A H 0.9129 0.1104 0.1412 0.103 Uiso 1 1 calc R
H21B H 0.9523 0.0663 0.1189 0.103 Uiso 1 1 calc R
H21C H 0.8611 0.0755 0.1188 0.103 Uiso 1 1 calc R
C22 C 0.7901(4) 0.2404(3) 0.09305(14) 0.0453(17) Uani 1 1 d .
C23 C 0.7605(4) 0.2097(4) 0.06674(16) 0.0524(19) Uani 1 1 d .
C24 C 0.7297(5) 0.1509(4) 0.06813(19) 0.070(2) Uani 1 1 d .
H24A H 0.7260 0.1307 0.0855 0.084 Uiso 1 1 calc R
C25 C 0.7039(6) 0.1216(5) 0.0433(3) 0.105(4) Uani 1 1 d .
H25A H 0.6830 0.0818 0.0441 0.126 Uiso 1 1 calc R
C26 C 0.7096(7) 0.1516(7) 0.0184(3) 0.110(4) Uani 1 1 d .
H26A H 0.6919 0.1315 0.0022 0.132 Uiso 1 1 calc R
C27 C 0.7402(6) 0.2107(6) 0.0156(2) 0.097(3) Uani 1 1 d .
H27A H 0.7435 0.2306 -0.0019 0.116 Uiso 1 1 calc R
C28 C 0.7656(5) 0.2385(4) 0.04053(18) 0.072(2) Uani 1 1 d .
H28A H 0.7870 0.2782 0.0396 0.086 Uiso 1 1 calc R
C29 C 0.6825(4) 0.3138(3) 0.08889(15) 0.0480(18) Uani 1 1 d .
C30 C 0.6840(4) 0.3685(4) 0.07272(14) 0.053(2) Uani 1 1 d .
C31 C 0.6128(5) 0.3891(4) 0.06137(18) 0.072(2) Uani 1 1 d .
H31A H 0.6123 0.4245 0.0501 0.086 Uiso 1 1 calc R
C32 C 0.5442(5) 0.3589(4) 0.06637(19) 0.079(3) Uani 1 1 d .
H32A H 0.4981 0.3731 0.0581 0.095 Uiso 1 1 calc R
C33 C 0.5423(5) 0.3077(4) 0.08351(18) 0.069(2) Uani 1 1 d .
H33A H 0.4947 0.2887 0.0876 0.083 Uiso 1 1 calc R
C34 C 0.6117(4) 0.2837(3) 0.09493(15) 0.0532(19) Uani 1 1 d .
C35 C 0.7577(5) 0.4062(4) 0.06845(19) 0.078(3) Uani 1 1 d .
H35A H 0.8018 0.3818 0.0758 0.093 Uiso 1 1 calc R
C36 C 0.7724(6) 0.4172(5) 0.0362(2) 0.125(4) Uani 1 1 d .
H36A H 0.7749 0.3779 0.0266 0.187 Uiso 1 1 calc R
H36B H 0.8210 0.4389 0.0337 0.187 Uiso 1 1 calc R
H36C H 0.7303 0.4414 0.0284 0.187 Uiso 1 1 calc R
C37 C 0.7541(6) 0.4678(4) 0.0858(2) 0.099(3) Uani 1 1 d .
H37A H 0.7455 0.4585 0.1055 0.148 Uiso 1 1 calc R
H37B H 0.7118 0.4930 0.0788 0.148 Uiso 1 1 calc R
H37C H 0.8027 0.4898 0.0837 0.148 Uiso 1 1 calc R
C38 C 0.6051(5) 0.2284(4) 0.1145(2) 0.077(3) Uani 1 1 d .
H38A H 0.6551 0.2061 0.1140 0.093 Uiso 1 1 calc R
C39 C 0.5415(6) 0.1841(5) 0.1059(3) 0.154(6) Uani 1 1 d .
H39A H 0.5501 0.1708 0.0867 0.231 Uiso 1 1 calc R
H39B H 0.4915 0.2045 0.1072 0.231 Uiso 1 1 calc R
H39C H 0.5421 0.1488 0.1183 0.231 Uiso 1 1 calc R
C40 C 0.5910(6) 0.2493(7) 0.1446(2) 0.133(5) Uani 1 1 d .
H40A H 0.6315 0.2778 0.1502 0.199 Uiso 1 1 calc R
H40B H 0.5917 0.2139 0.1570 0.199 Uiso 1 1 calc R
H40C H 0.5409 0.2694 0.1459 0.199 Uiso 1 1 calc R
C41 C 1.2571(4) 0.1842(4) 0.18580(14) 0.053(2) Uani 1 1 d .
C42 C 1.2690(5) 0.1234(4) 0.19372(16) 0.061(2) Uani 1 1 d .
C43 C 1.3446(6) 0.1055(5) 0.2009(2) 0.087(3) Uani 1 1 d .
H43A H 1.3545 0.0648 0.2065 0.105 Uiso 1 1 calc R
C44 C 1.4051(6) 0.1480(6) 0.1998(2) 0.098(4) Uani 1 1 d .
H44A H 1.4556 0.1355 0.2046 0.118 Uiso 1 1 calc R
C45 C 1.3923(5) 0.2070(5) 0.19203(19) 0.083(3) Uani 1 1 d .
H45A H 1.4340 0.2348 0.1917 0.100 Uiso 1 1 calc R
C46 C 1.3187(5) 0.2270(4) 0.18460(16) 0.060(2) Uani 1 1 d .
C47 C 1.2066(6) 0.0744(5) 0.1922(2) 0.089(3) Uani 1 1 d .
H47A H 1.1555 0.0950 0.1931 0.106 Uiso 1 1 calc R
C48 C 1.2108(7) 0.0270(5) 0.2165(2) 0.134(4) Uani 1 1 d .
H48A H 1.1698 -0.0031 0.2142 0.201 Uiso 1 1 calc R
H48B H 1.2043 0.0481 0.2343 0.201 Uiso 1 1 calc R
H48C H 1.2608 0.0066 0.2161 0.201 Uiso 1 1 calc R
C49 C 1.2111(7) 0.0393(5) 0.1640(2) 0.143(5) Uani 1 1 d .
H49A H 1.2085 0.0682 0.1486 0.214 Uiso 1 1 calc R
H49B H 1.1680 0.0107 0.1628 0.214 Uiso 1 1 calc R
H49C H 1.2596 0.0168 0.1631 0.214 Uiso 1 1 calc R
C50 C 1.3087(5) 0.2933(4) 0.1739(2) 0.080(3) Uani 1 1 d .
H50A H 1.2524 0.3021 0.1725 0.096 Uiso 1 1 calc R
C51 C 1.3453(8) 0.3410(5) 0.1937(2) 0.137(5) Uani 1 1 d .
H51A H 1.3227 0.3369 0.2123 0.205 Uiso 1 1 calc R
H51B H 1.3354 0.3819 0.1865 0.205 Uiso 1 1 calc R
H51C H 1.4008 0.3341 0.1948 0.205 Uiso 1 1 calc R
C52 C 1.3446(6) 0.2990(6) 0.1438(2) 0.121(4) Uani 1 1 d .
H52A H 1.3212 0.2686 0.1315 0.182 Uiso 1 1 calc R
H52B H 1.4001 0.2920 0.1448 0.182 Uiso 1 1 calc R
H52C H 1.3347 0.3397 0.1364 0.182 Uiso 1 1 calc R
C53 C 1.1192(4) 0.2109(3) 0.19347(14) 0.0498(18) Uani 1 1 d .
C54 C 1.1371(4) 0.2106(4) 0.22468(15) 0.059(2) Uani 1 1 d .
C55 C 1.1072(5) 0.1636(5) 0.24155(18) 0.087(3) Uani 1 1 d .
H55A H 1.0746 0.1334 0.2338 0.104 Uiso 1 1 calc R
C56 C 1.1266(7) 0.1620(8) 0.2706(2) 0.132(6) Uani 1 1 d .
H56A H 1.1082 0.1303 0.2822 0.159 Uiso 1 1 calc R
C57 C 1.1733(9) 0.2081(10) 0.2815(3) 0.166(10) Uani 1 1 d .
H57A H 1.1872 0.2068 0.3006 0.199 Uiso 1 1 calc R
C58 C 1.1999(7) 0.2559(8) 0.2651(3) 0.141(6) Uani 1 1 d .
H58A H 1.2292 0.2878 0.2732 0.169 Uiso 1 1 calc R
C59 C 1.1831(6) 0.2566(5) 0.23650(19) 0.093(3) Uani 1 1 d .
H59A H 1.2028 0.2882 0.2251 0.111 Uiso 1 1 calc R
C60 C 0.9657(5) 0.2720(4) 0.23768(15) 0.079(3) Uani 1 1 d .
H60A H 0.9975 0.3088 0.2377 0.118 Uiso 1 1 calc R
H60B H 0.9888 0.2415 0.2500 0.118 Uiso 1 1 calc R
H60C H 0.9140 0.2820 0.2443 0.118 Uiso 1 1 calc R
C61 C 0.8980(5) 0.1697(4) 0.20284(18) 0.078(3) Uani 1 1 d .
H61A H 0.8930 0.1518 0.1843 0.117 Uiso 1 1 calc R
H61B H 0.8470 0.1805 0.2099 0.117 Uiso 1 1 calc R
H61C H 0.9221 0.1403 0.2154 0.117 Uiso 1 1 calc R
C62 C 0.8992(4) 0.3515(4) 0.17853(15) 0.0496(19) Uani 1 1 d .
C63 C 0.9484(5) 0.3909(4) 0.19838(16) 0.058(2) Uani 1 1 d .
C64 C 0.9159(6) 0.4299(5) 0.21851(18) 0.095(3) Uani 1 1 d .
H64A H 0.8618 0.4325 0.2207 0.114 Uiso 1 1 calc R
C65 C 0.9660(9) 0.4652(6) 0.2355(2) 0.127(5) Uani 1 1 d .
H65A H 0.9450 0.4926 0.2487 0.153 Uiso 1 1 calc R
C66 C 1.0452(10) 0.4602(6) 0.2329(3) 0.138(6) Uani 1 1 d .
H66A H 1.0774 0.4842 0.2444 0.166 Uiso 1 1 calc R
C67 C 1.0783(7) 0.4208(5) 0.2138(2) 0.111(4) Uani 1 1 d .
H67A H 1.1325 0.4173 0.2124 0.133 Uiso 1 1 calc R
C68 C 1.0288(5) 0.3857(4) 0.19640(17) 0.076(3) Uani 1 1 d .
H68A H 1.0505 0.3585 0.1833 0.091 Uiso 1 1 calc R
C69 C 0.8312(5) 0.4448(4) 0.16276(14) 0.0498(18) Uani 1 1 d .
C70 C 0.8842(5) 0.4870(4) 0.15232(16) 0.061(2) Uani 1 1 d .
C71 C 0.8619(7) 0.5505(4) 0.1528(2) 0.087(3) Uani 1 1 d .
H71A H 0.8974 0.5802 0.1464 0.105 Uiso 1 1 calc R
C72 C 0.7935(7) 0.5687(5) 0.1619(2) 0.091(3) Uani 1 1 d .
H72A H 0.7800 0.6105 0.1614 0.110 Uiso 1 1 calc R
C73 C 0.7429(6) 0.5271(5) 0.17182(19) 0.082(3) Uani 1 1 d .
H73A H 0.6947 0.5408 0.1786 0.098 Uiso 1 1 calc R
C74 C 0.7591(5) 0.4640(4) 0.17247(16) 0.060(2) Uani 1 1 d .
C75 C 0.9633(5) 0.4686(4) 0.13938(18) 0.078(3) Uani 1 1 d .
H75A H 0.9758 0.4270 0.1465 0.094 Uiso 1 1 calc R
C76 C 0.9549(7) 0.4635(8) 0.1072(2) 0.190(7) Uani 1 1 d .
H76A H 0.9137 0.4348 0.1027 0.285 Uiso 1 1 calc R
H76B H 1.0033 0.4491 0.0992 0.285 Uiso 1 1 calc R
H76C H 0.9424 0.5035 0.0995 0.285 Uiso 1 1 calc R
C77 C 1.0315(6) 0.5127(5) 0.1489(3) 0.134(5) Uani 1 1 d .
H77A H 1.0799 0.4990 0.1406 0.201 Uiso 1 1 calc R
H77B H 1.0360 0.5119 0.1693 0.201 Uiso 1 1 calc R
H77C H 1.0205 0.5543 0.1428 0.201 Uiso 1 1 calc R
C78 C 0.6987(6) 0.4197(5) 0.18330(19) 0.083(3) Uani 1 1 d U
H78A H 0.7206 0.3779 0.1816 0.099 Uiso 1 1 calc R
C79 C 0.6768(10) 0.4288(7) 0.2135(3) 0.218(9) Uani 1 1 d .
H79A H 0.7232 0.4278 0.2251 0.327 Uiso 1 1 calc R
H79B H 0.6419 0.3962 0.2193 0.327 Uiso 1 1 calc R
H79C H 0.6512 0.4682 0.2157 0.327 Uiso 1 1 calc R
C80 C 0.6241(7) 0.4217(6) 0.1653(3) 0.178(7) Uani 1 1 d .
H80A H 0.6374 0.4164 0.1457 0.267 Uiso 1 1 calc R
H80B H 0.5985 0.4609 0.1679 0.267 Uiso 1 1 calc R
H80C H 0.5896 0.3889 0.1711 0.267 Uiso 1 1 calc R
C81 C 0.4095(8) 0.4918(6) 0.0292(3) 0.142(5) Uani 1 1 d .
H81A H 0.4661 0.4913 0.0274 0.171 Uiso 1 1 calc R
H81B H 0.3922 0.5345 0.0276 0.171 Uiso 1 1 calc R
C82 C 0.3763(10) 0.4569(8) 0.0067(3) 0.188(8) Uani 1 1 d .
H82A H 0.3918 0.4746 -0.0112 0.282 Uiso 1 1 calc R
H82B H 0.3202 0.4575 0.0082 0.282 Uiso 1 1 calc R
H82D H 0.3946 0.4148 0.0077 0.282 Uiso 1 1 calc R
C83 C 0.4237(8) 0.5005(6) 0.0779(4) 0.136(5) Uani 1 1 d .
H83A H 0.4067 0.5434 0.0779 0.163 Uiso 1 1 calc R
H83B H 0.4802 0.5000 0.0756 0.163 Uiso 1 1 calc R
C84 C 0.4036(10) 0.4725(9) 0.1043(3) 0.219(10) Uani 1 1 d .
H84C H 0.4284 0.4948 0.1195 0.329 Uiso 1 1 calc R
H84D H 0.4210 0.4302 0.1044 0.329 Uiso 1 1 calc R
H84A H 0.3477 0.4738 0.1068 0.329 Uiso 1 1 calc R
C85 C 0.5007(13) 0.0406(13) 0.0196(5) 0.338(19) Uani 1 1 d .

loop_
_atom_site_aniso_label
_atom_site_aniso_U_11
_atom_site_aniso_U_22
_atom_site_aniso_U_33
_atom_site_aniso_U_23
_atom_site_aniso_U_13
_atom_site_aniso_U_12
Cu1 0.0316(5) 0.0890(7) 0.0434(5) 0.0069(5) -0.0008(4) 0.0027(5)
Cu2 0.0316(5) 0.0752(6) 0.0443(5) 0.0061(4) 0.0013(4) 0.0030(4)
Cu3 0.0417(5) 0.0539(6) 0.0560(5) -0.0007(4) -0.0079(4) 0.0091(4)
Cu4 0.0421(5) 0.0514(6) 0.0607(6) -0.0023(4) -0.0115(4) 0.0083(4)
Si1 0.0318(11) 0.0487(12) 0.0565(12) -0.0002(10) 0.0007(9) 0.0008(9)
Si2 0.0415(12) 0.0681(15) 0.0489(12) 0.0097(10) 0.0054(10) 0.0125(11)
O1 0.107(6) 0.101(6) 0.113(6) -0.004(5) 0.009(5) -0.017(5)
N1 0.032(3) 0.063(4) 0.043(3) 0.002(3) 0.001(3) -0.003(3)
N2 0.027(3) 0.060(4) 0.048(3) -0.002(3) 0.004(3) 0.004(3)
N3 0.036(3) 0.047(4) 0.052(3) 0.004(3) -0.004(3) 0.006(3)
N4 0.035(3) 0.043(4) 0.060(4) 0.000(3) -0.010(3) 0.002(3)
N5 0.029(3) 0.080(5) 0.043(3) 0.001(3) 0.000(3) 0.002(3)
N6 0.038(4) 0.071(4) 0.045(3) 0.004(3) 0.000(3) 0.013(3)
N7 0.044(4) 0.064(4) 0.048(4) 0.008(3) -0.002(3) 0.016(3)
N8 0.044(4) 0.050(4) 0.045(3) -0.002(3) -0.010(3) 0.012(3)
C1 0.029(4) 0.068(5) 0.031(3) -0.005(3) 0.002(3) -0.009(4)
C2 0.039(5) 0.069(6) 0.056(5) -0.011(4) 0.005(4) -0.005(4)
C3 0.038(5) 0.111(8) 0.064(5) 0.006(5) 0.011(4) 0.000(5)
C4 0.037(5) 0.105(8) 0.071(6) 0.007(5) 0.013(4) -0.023(5)
C5 0.062(6) 0.076(6) 0.069(6) 0.011(5) 0.004(5) -0.018(5)
C6 0.047(5) 0.070(6) 0.050(5) 0.001(4) -0.002(4) -0.007(4)
C7 0.042(5) 0.083(7) 0.099(7) -0.005(6) 0.005(5) 0.010(5)
C8 0.117(10) 0.086(8) 0.157(11) -0.034(7) 0.024(8) 0.029(7)
C9 0.096(8) 0.088(8) 0.144(10) 0.020(7) -0.005(7) 0.019(6)
C10 0.064(6) 0.070(6) 0.072(6) -0.003(5) 0.005(5) 0.007(5)
C11 0.134(11) 0.203(14) 0.128(10) -0.102(10) -0.031(8) 0.061(10)
C12 0.161(12) 0.137(11) 0.139(10) 0.050(9) 0.071(9) 0.075(10)
C13 0.032(4) 0.034(4) 0.052(4) -0.002(3) -0.005(3) 0.009(3)
C14 0.033(4) 0.080(6) 0.043(4) 0.009(4) -0.002(3) -0.018(4)
C15 0.050(5) 0.120(8) 0.042(5) -0.007(5) -0.001(4) -0.014(5)
C16 0.069(7) 0.210(14) 0.047(6) -0.012(7) 0.004(5) -0.045(8)
C17 0.083(9) 0.187(13) 0.065(7) 0.035(8) -0.025(6) -0.045(9)
C18 0.081(8) 0.124(9) 0.080(7) 0.043(7) -0.020(6) -0.011(7)
C19 0.054(5) 0.093(7) 0.062(5) 0.024(5) -0.011(4) -0.013(5)
C20 0.046(5) 0.072(6) 0.068(5) -0.010(4) -0.002(4) -0.003(4)
C21 0.066(6) 0.048(5) 0.092(6) 0.008(4) 0.010(5) 0.002(4)
C22 0.034(4) 0.049(5) 0.053(4) 0.003(3) 0.000(3) -0.002(3)
C23 0.032(4) 0.061(5) 0.064(5) -0.006(4) -0.011(4) 0.007(4)
C24 0.057(6) 0.069(6) 0.083(6) -0.004(5) -0.023(5) -0.005(5)
C25 0.096(8) 0.089(8) 0.130(10) -0.023(8) -0.042(8) -0.009(6)
C26 0.112(10) 0.121(11) 0.096(9) -0.041(8) -0.048(7) 0.046(8)
C27 0.106(9) 0.121(10) 0.064(6) -0.018(7) -0.013(6) 0.037(8)
C28 0.070(6) 0.083(7) 0.062(6) -0.005(5) -0.006(5) 0.023(5)
C29 0.043(5) 0.047(4) 0.054(4) -0.003(4) -0.012(3) 0.005(3)
C30 0.052(5) 0.059(5) 0.048(4) 0.008(4) -0.004(4) 0.011(4)
C31 0.071(7) 0.058(5) 0.086(6) 0.015(5) -0.022(5) 0.017(5)
C32 0.043(6) 0.091(7) 0.104(7) 0.017(6) -0.026(5) 0.021(5)
C33 0.044(5) 0.077(6) 0.087(6) 0.014(5) -0.021(4) 0.010(4)
C34 0.040(5) 0.059(5) 0.060(5) 0.004(4) -0.009(4) -0.002(4)
C35 0.058(6) 0.074(6) 0.102(7) 0.040(5) -0.003(5) 0.006(5)
C36 0.105(9) 0.139(11) 0.130(10) 0.054(8) 0.029(7) -0.013(8)
C37 0.106(8) 0.053(6) 0.137(9) -0.002(6) -0.013(7) -0.009(6)
C38 0.051(6) 0.077(6) 0.104(8) 0.036(5) -0.007(5) -0.007(5)
C39 0.100(9) 0.118(10) 0.243(16) 0.090(10) -0.067(10) -0.045(8)
C40 0.101(9) 0.209(14) 0.088(8) 0.056(9) 0.006(7) 0.007(9)
C41 0.033(4) 0.088(6) 0.038(4) -0.005(4) -0.004(3) 0.002(4)
C42 0.050(5) 0.074(6) 0.060(5) 0.001(4) -0.001(4) 0.013(5)
C43 0.063(7) 0.096(8) 0.104(8) -0.006(6) -0.012(6) 0.027(6)
C44 0.057(7) 0.114(9) 0.123(9) -0.025(7) -0.031(6) 0.040(7)
C45 0.042(6) 0.125(9) 0.083(7) -0.028(6) -0.019(4) 0.005(6)
C46 0.049(5) 0.078(6) 0.053(5) -0.014(4) -0.008(4) 0.007(4)
C47 0.081(7) 0.074(7) 0.111(8) 0.021(6) -0.008(6) 0.000(6)
C48 0.133(11) 0.122(10) 0.147(11) 0.031(9) 0.007(9) 0.021(8)
C49 0.179(13) 0.120(10) 0.129(11) -0.026(8) -0.021(9) -0.071(9)
C50 0.053(6) 0.090(7) 0.096(7) 0.002(6) -0.016(5) -0.014(5)
C51 0.171(13) 0.104(9) 0.135(10) -0.008(8) -0.025(9) -0.045(9)
C52 0.102(9) 0.174(12) 0.087(8) 0.042(7) -0.008(6) -0.035(8)
C53 0.046(5) 0.056(5) 0.048(4) 0.002(4) 0.000(4) 0.011(4)
C54 0.044(5) 0.089(6) 0.044(4) 0.009(5) 0.004(4) 0.025(5)
C55 0.069(6) 0.132(9) 0.059(6) 0.034(6) 0.009(5) 0.039(6)
C56 0.091(10) 0.232(18) 0.073(9) 0.052(9) 0.025(7) 0.068(10)
C57 0.107(13) 0.33(3) 0.058(8) 0.000(12) -0.005(8) 0.097(16)
C58 0.091(9) 0.27(2) 0.066(8) -0.052(10) -0.015(7) 0.026(11)
C59 0.084(7) 0.138(10) 0.056(6) -0.024(6) 0.002(5) 0.013(7)
C60 0.067(6) 0.114(7) 0.055(5) 0.023(5) 0.012(4) 0.023(5)
C61 0.063(6) 0.091(7) 0.080(6) 0.020(5) 0.016(5) 0.007(5)
C62 0.038(4) 0.061(5) 0.049(5) -0.006(4) 0.008(3) 0.008(4)
C63 0.067(6) 0.056(5) 0.051(5) -0.008(4) -0.009(4) 0.010(4)
C64 0.121(9) 0.105(8) 0.059(6) -0.024(6) -0.025(6) 0.033(7)
C65 0.176(14) 0.108(9) 0.098(9) -0.051(7) -0.050(10) 0.033(10)
C66 0.186(16) 0.097(10) 0.131(12) -0.021(8) -0.097(12) 0.003(11)
C67 0.109(9) 0.105(9) 0.119(9) -0.003(7) -0.066(8) -0.003(7)
C68 0.078(7) 0.086(7) 0.063(6) 0.000(5) -0.025(5) -0.004(6)
C69 0.051(5) 0.055(5) 0.043(4) -0.002(4) -0.003(4) 0.007(4)
C70 0.055(5) 0.064(6) 0.064(5) -0.016(4) -0.006(4) 0.014(4)
C71 0.093(8) 0.056(6) 0.113(8) 0.000(5) -0.002(6) -0.009(6)
C72 0.089(8) 0.056(7) 0.129(9) -0.005(6) -0.008(7) 0.023(6)
C73 0.066(7) 0.093(8) 0.086(7) -0.018(6) -0.002(5) 0.026(6)
C74 0.062(6) 0.060(6) 0.059(5) -0.004(4) 0.002(4) 0.019(4)
C75 0.069(6) 0.085(6) 0.082(7) 0.012(5) -0.008(5) -0.010(5)
C76 0.111(11) 0.38(2) 0.080(9) 0.006(11) 0.028(8) 0.049(13)
C77 0.079(8) 0.094(8) 0.230(14) 0.027(9) -0.006(9) -0.017(7)
C78 0.082(3) 0.083(3) 0.083(3) -0.0001(10) 0.0010(10) 0.0008(10)
C79 0.30(2) 0.209(17) 0.147(13) -0.045(12) 0.130(14) -0.087(15)
C80 0.103(10) 0.141(12) 0.289(19) 0.068(13) -0.041(12) -0.040(9)
C81 0.172(14) 0.108(10) 0.147(13) 0.036(10) 0.056(11) 0.006(9)
C82 0.28(2) 0.178(16) 0.107(11) -0.005(11) -0.004(12) -0.056(15)
C83 0.128(11) 0.097(9) 0.183(15) -0.020(10) 0.022(11) -0.015(8)
C84 0.25(2) 0.30(2) 0.111(12) -0.077(13) 0.044(12) -0.136(18)
C85 0.135(14) 0.47(5) 0.41(4) 0.27(3) -0.01(2) -0.06(2)

loop_
_atom_type_symbol
_atom_type_description
_atom_type_scat_dispersion_real
_atom_type_scat_dispersion_imag
_atom_type_scat_source
C C 0.0033 0.0016 'International Tables Vol C Tables 4.2.6.8 and 6.1.1.4'
H H 0.0000 0.0000 'International Tables Vol C Tables 4.2.6.8 and 6.1.1.4'
N N 0.0061 0.0033 'International Tables Vol C Tables 4.2.6.8 and 6.1.1.4'
O O 0.0106 0.0060 'International Tables Vol C Tables 4.2.6.8 and 6.1.1.4'
Si Si 0.0817 0.0704 'International Tables Vol C Tables 4.2.6.8 and 6.1.1.4'
Cu Cu 0.3201 1.2651 'International Tables Vol C Tables 4.2.6.8 and 6.1.1.4'

loop_
_geom_angle_atom_site_label_1
_geom_angle_atom_site_label_2
_geom_angle_atom_site_label_3
_geom_angle
N5 Cu1 N1 173.3(2)
N5 Cu1 Cu2 87.61(17)
N1 Cu1 Cu2 86.61(17)
N2 Cu2 N6 176.2(2)
N2 Cu2 Cu1 88.08(16)
N6 Cu2 Cu1 88.13(17)
N2 Cu2 Cu3 83.84(16)
N6 Cu2 Cu3 99.39(17)
Cu1 Cu2 Cu3 154.95(5)
N7 Cu3 N3 175.5(2)
N7 Cu3 Cu4 88.88(18)
N3 Cu3 Cu4 87.48(16)
N7 Cu3 Cu2 82.96(17)
N3 Cu3 Cu2 98.83(16)
Cu4 Cu3 Cu2 149.04(5)
N8 Cu4 N4 173.4(2)
N8 Cu4 Cu3 86.54(17)
N4 Cu4 Cu3 88.41(17)
N3 Si1 N2 105.3(3)
N3 Si1 C20 117.9(3)
N2 Si1 C20 113.8(3)
N3 Si1 C21 106.9(3)
N2 Si1 C21 104.7(3)
C20 Si1 C21 107.3(4)
N6 Si2 N7 104.2(3)
N6 Si2 C61 107.5(3)
N7 Si2 C61 106.3(3)
N6 Si2 C60 118.0(3)
N7 Si2 C60 113.8(3)
C61 Si2 C60 106.4(4)
C81 O1 C83 114.5(11)
C13 N1 C1 122.8(6)
C13 N1 Cu1 122.5(5)
C1 N1 Cu1 114.2(4)
C13 N2 Si1 128.7(5)
C13 N2 Cu2 118.3(4)
Si1 N2 Cu2 113.0(3)
C22 N3 Si1 131.5(5)
C22 N3 Cu3 120.3(5)
Si1 N3 Cu3 108.1(3)
C22 N4 C29 121.5(6)
C22 N4 Cu4 120.4(4)
C29 N4 Cu4 118.1(4)
C53 N5 C41 121.3(6)
C53 N5 Cu1 121.3(5)
C41 N5 Cu1 116.9(4)
C53 N6 Si2 132.2(5)
C53 N6 Cu2 119.1(5)
Si2 N6 Cu2 108.6(3)
C62 N7 Si2 129.6(5)
C62 N7 Cu3 117.0(5)
Si2 N7 Cu3 113.3(3)
C62 N8 C69 123.1(6)
C62 N8 Cu4 122.4(5)
C69 N8 Cu4 114.3(4)
C6 C1 C2 121.4(6)
C6 C1 N1 120.4(6)
C2 C1 N1 117.8(7)
C3 C2 C1 118.2(8)
C3 C2 C7 119.2(8)
C1 C2 C7 122.6(7)
C4 C3 C2 121.3(8)
C5 C4 C3 119.8(8)
C4 C5 C6 122.5(8)
C1 C6 C5 116.8(7)
C1 C6 C10 122.5(7)
C5 C6 C10 120.6(8)
C2 C7 C8 111.6(8)
C2 C7 C9 110.0(7)
C8 C7 C9 111.3(8)
C6 C10 C12 112.7(7)
C6 C10 C11 113.5(7)
C12 C10 C11 108.4(9)
N1 C13 N2 119.8(6)
N1 C13 C14 120.0(6)
N2 C13 C14 120.2(6)
C19 C14 C15 119.2(7)
C19 C14 C13 119.3(7)
C15 C14 C13 121.5(7)
C16 C15 C14 120.0(9)
C15 C16 C17 119.7(10)
C18 C17 C16 121.5(10)
C17 C18 C19 118.4(10)
C14 C19 C18 121.1(9)
N3 C22 N4 121.3(6)
N3 C22 C23 120.4(6)
N4 C22 C23 118.3(6)
C24 C23 C28 118.7(8)
C24 C23 C22 119.9(7)
C28 C23 C22 121.4(7)
C23 C24 C25 119.8(9)
C26 C25 C24 119.2(11)
C25 C26 C27 123.8(11)
C26 C27 C28 115.7(10)
C23 C28 C27 122.8(10)
C34 C29 C30 121.0(7)
C34 C29 N4 119.8(6)
C30 C29 N4 118.9(6)
C31 C30 C29 117.3(7)
C31 C30 C35 120.0(7)
C29 C30 C35 122.7(7)
C32 C31 C30 121.9(8)
C31 C32 C33 120.6(7)
C32 C33 C34 120.4(8)
C33 C34 C29 118.7(7)
C33 C34 C38 117.7(7)
C29 C34 C38 123.5(7)
C30 C35 C36 110.2(8)
C30 C35 C37 110.8(8)
C36 C35 C37 112.8(8)
C39 C38 C40 109.2(9)
C39 C38 C34 112.9(7)
C40 C38 C34 110.6(8)
C42 C41 C46 121.8(7)
C42 C41 N5 119.8(7)
C46 C41 N5 118.1(7)
C41 C42 C43 117.9(9)
C41 C42 C47 123.5(7)
C43 C42 C47 118.3(9)
C44 C43 C42 120.0(9)
C45 C44 C43 121.2(9)
C44 C45 C46 121.1(10)
C45 C46 C41 118.0(9)
C45 C46 C50 118.8(8)
C41 C46 C50 123.1(7)
C42 C47 C49 110.8(8)
C42 C47 C48 113.5(9)
C49 C47 C48 108.3(9)
C51 C50 C46 112.5(8)
C51 C50 C52 110.3(8)
C46 C50 C52 109.4(8)
N6 C53 N5 121.2(6)
N6 C53 C54 121.7(6)
N5 C53 C54 117.1(6)
C59 C54 C55 120.2(8)
C59 C54 C53 120.4(8)
C55 C54 C53 119.4(8)
C54 C55 C56 119.2(11)
C57 C56 C55 118.8(15)
C58 C57 C56 121.8(14)
C57 C58 C59 119.5(15)
C58 C59 C54 120.3(12)
N7 C62 N8 121.2(6)
N7 C62 C63 119.7(6)
N8 C62 C63 118.9(7)
C68 C63 C64 119.6(8)
C68 C63 C62 117.6(7)
C64 C63 C62 122.8(8)
C63 C64 C65 118.6(10)
C66 C65 C64 120.8(12)
C67 C66 C65 121.5(12)
C66 C67 C68 118.4(12)
C63 C68 C67 121.1(10)
C70 C69 C74 120.5(7)
C70 C69 N8 121.2(7)
C74 C69 N8 118.2(7)
C69 C70 C71 117.2(8)
C69 C70 C75 123.3(7)
C71 C70 C75 119.5(9)
C72 C71 C70 122.3(10)
C71 C72 C73 119.6(10)
C72 C73 C74 122.6(9)
C69 C74 C73 117.8(8)
C69 C74 C78 122.6(8)
C73 C74 C78 119.7(8)
C76 C75 C70 109.4(7)
C76 C75 C77 113.4(9)
C70 C75 C77 112.4(8)
C79 C78 C74 114.7(9)
C79 C78 C80 108.5(11)
C74 C78 C80 111.6(8)
O1 C81 C82 113.0(12)
O1 C83 C84 111.1(11)

loop_
_geom_bond_atom_site_label_1
_geom_bond_atom_site_label_2
_geom_bond_distance
Cu1 N5 1.862(5)
Cu1 N1 1.880(5)
Cu1 Cu2 2.4325(12)
Cu2 N2 1.891(5)
Cu2 N6 1.897(6)
Cu2 Cu3 2.6232(12)
Cu3 N7 1.892(6)
Cu3 N3 1.902(6)
Cu3 Cu4 2.4393(12)
Cu4 N8 1.860(5)
Cu4 N4 1.883(5)
Si1 N3 1.740(6)
Si1 N2 1.744(6)
Si1 C20 1.858(7)
Si1 C21 1.873(7)
Si2 N6 1.749(6)
Si2 N7 1.764(6)
Si2 C61 1.856(8)
Si2 C60 1.868(8)
O1 C81 1.373(12)
O1 C83 1.379(14)
N1 C13 1.323(8)
N1 C1 1.449(8)
N2 C13 1.345(8)
N3 C22 1.337(8)
N4 C22 1.340(8)
N4 C29 1.445(8)
N5 C53 1.347(8)
N5 C41 1.460(8)
N6 C53 1.323(8)
N7 C62 1.335(9)
N8 C62 1.337(8)
N8 C69 1.432(9)
C1 C6 1.394(10)
C1 C2 1.405(9)
C2 C3 1.389(10)
C2 C7 1.517(11)
C3 C4 1.366(11)
C4 C5 1.356(11)
C5 C6 1.406(10)
C6 C10 1.501(10)
C7 C8 1.521(12)
C7 C9 1.525(12)
C10 C12 1.521(12)
C10 C11 1.532(12)
C13 C14 1.486(9)
C14 C19 1.369(10)
C14 C15 1.391(10)
C15 C16 1.374(12)
C16 C17 1.377(16)
C17 C18 1.362(15)
C18 C19 1.396(11)
C22 C23 1.492(9)
C23 C24 1.373(10)
C23 C28 1.384(10)
C24 C25 1.400(12)
C25 C26 1.342(15)
C26 C27 1.384(15)
C27 C28 1.387(12)
C29 C34 1.400(9)
C29 C30 1.403(9)
C30 C31 1.400(10)
C30 C35 1.509(11)
C31 C32 1.360(11)
C32 C33 1.367(11)
C33 C34 1.397(9)
C34 C38 1.512(10)
C35 C36 1.558(11)
C35 C37 1.560(12)
C38 C39 1.502(12)
C38 C40 1.506(13)
C41 C42 1.377(11)
C41 C46 1.401(10)
C42 C43 1.387(11)
C42 C47 1.501(12)
C43 C44 1.381(13)
C44 C45 1.342(13)
C45 C46 1.372(11)
C46 C50 1.526(11)
C47 C49 1.527(13)
C47 C48 1.535(12)
C50 C51 1.521(12)
C50 C52 1.548(12)
C53 C54 1.501(10)
C54 C59 1.381(12)
C54 C55 1.385(11)
C55 C56 1.409(13)
C56 C57 1.37(2)
C57 C58 1.37(2)
C58 C59 1.377(13)
C62 C63 1.515(10)
C63 C68 1.379(11)
C63 C64 1.383(11)
C64 C65 1.397(14)
C65 C66 1.359(17)
C66 C67 1.358(16)
C67 C68 1.398(12)
C69 C70 1.374(10)
C69 C74 1.375(10)
C70 C71 1.421(11)
C70 C75 1.532(11)
C71 C72 1.304(12)
C72 C73 1.330(12)
C73 C74 1.389(11)
C74 C78 1.493(11)
C75 C76 1.525(12)
C75 C77 1.570(12)
C78 C79 1.483(13)
C78 C80 1.529(14)
C81 C82 1.419(16)
C83 C84 1.423(16)
